data_4077310
loop_
_publ_author_name
'Braunstein, Pierre'
'Naud, Fr\'ed\'eric'
'Dedieu, Alain'
'Rohmer, Marie-Madeleine'
'DeCian, Andr\'e'
'Rettig, Steven J.'

_publ_section_title
;
 Palladium Complexes with a New Hemilabile Bis(oxazoline)phenylphosphonite
 Ligand. Characterization of an Unprecedented Chloro
 Palladium(II)&#x2212;(\h1-Allyl) Complex&#x2016;
;
_journal_issue 14
_journal_name_full Organometallics
_journal_page_first 2966
_journal_paper_doi 10.1021/om010165w
_journal_volume 20
_journal_year 2001
_chemical_formula_moiety 'C22 H33 N2 O4 P '
_chemical_formula_sum 'C22 H33 N2 O4 P'
_chemical_formula_weight 420.49
_space_group_IT_number 2
_symmetry_cell_setting triclinic
_symmetry_Int_Tables_number 2
_symmetry_space_group_name_Hall '-P 1'
_symmetry_space_group_name_H-M 'P -1'
_audit_creation_date 1998-03-23
_audit_creation_method 'by teXsan v1.8'
_audit_update_record
;
?
;
_cell_angle_alpha 74.452(7)
_cell_angle_beta 76.372(3)
_cell_angle_gamma 73.973(3)
_cell_formula_units_Z 2
_cell_length_a 8.3531(13)
_cell_length_b 10.006(3)
_cell_length_c 15.030(3)
_cell_measurement_reflns_used 5524
_cell_measurement_temperature 180.2
_cell_measurement_theta_max 30.0
_cell_measurement_theta_min 2.0
_cell_volume 1145.4(5)
_computing_cell_refinement 'MSC/AFC Diffractometer Control'
_computing_data_collection 'MSC/AFC Diffractometer Control'
_computing_data_reduction 'teXsan (MSC, 1992-1997)'
_computing_publication_material 'teXsan (MSC, 1992-1997)'
_computing_structure_refinement 'teXsan (MSC, 1992-1997)'
_computing_structure_solution
;
SIR92 (Altomare, et. al. 1993)
;
_diffrn_ambient_temperature 180.2
_diffrn_measurement_device_type 'Quantum CCD'
_diffrn_measurement_method 'area detector'
_diffrn_orient_matrix_UB_11 0.00000
_diffrn_orient_matrix_UB_12 0.00000
_diffrn_orient_matrix_UB_13 0.00000
_diffrn_orient_matrix_UB_21 0.00000
_diffrn_orient_matrix_UB_22 0.00000
_diffrn_orient_matrix_UB_23 0.00000
_diffrn_orient_matrix_UB_31 0.00000
_diffrn_orient_matrix_UB_32 0.00000
_diffrn_orient_matrix_UB_33 0.00000
_diffrn_radiation_detector CCD
_diffrn_radiation_monochromator graphite
_diffrn_radiation_source 'X-ray tube'
_diffrn_radiation_type 'Mo K\a'
_diffrn_radiation_wavelength 0.7107
_diffrn_reflns_av_R_equivalents 0.05283
_diffrn_reflns_av_sigmaI/netI 0.110
_diffrn_reflns_limit_h_max 11
_diffrn_reflns_limit_h_min -7
_diffrn_reflns_limit_k_max 11
_diffrn_reflns_limit_k_min -13
_diffrn_reflns_limit_l_max 17
_diffrn_reflns_limit_l_min -19
_diffrn_reflns_number 10754
_diffrn_reflns_reduction_process 'Lp corrections applied'
_diffrn_reflns_theta_max 30.04
_diffrn_reflns_theta_min 2.17
_diffrn_standards_decay_% 0.00
_diffrn_standards_interval_count 0
_diffrn_standards_number 0
_exptl_absorpt_coefficient_mu 0.149
_exptl_absorpt_correction_T_max 1.000
_exptl_absorpt_correction_T_min 0.688
_exptl_absorpt_correction_type analytical
_exptl_crystal_colour colorless
_exptl_crystal_density_diffrn 1.219
_exptl_crystal_density_meas ?
_exptl_crystal_description prism
_exptl_crystal_F_000 452.00
_exptl_crystal_size_max 0.30
_exptl_crystal_size_mid 0.25
_exptl_crystal_size_min 0.20
_refine_diff_density_max 0.48
_refine_diff_density_min -0.50
_refine_ls_extinction_method none
_refine_ls_goodness_of_fit_all 1.071
_refine_ls_goodness_of_fit_ref 1.071
_refine_ls_hydrogen_treatment noref
_refine_ls_matrix_type full
_refine_ls_number_constraints 0
_refine_ls_number_parameters 262
_refine_ls_number_reflns 5161
_refine_ls_number_restraints 0
_refine_ls_R_factor_all 0.0902
_refine_ls_R_factor_gt 0.0902
_refine_ls_shift/su_max 0.0010
_refine_ls_shift/su_mean 0.0220
_refine_ls_structure_factor_coef Fsqd
_refine_ls_weighting_details 'w = 1/[\s^2^(Fo)]'
_refine_ls_weighting_scheme sigma
_refine_ls_wR_factor_all 0.0715
_refine_ls_wR_factor_ref 0.0715
_reflns_number_gt 5161
_reflns_number_total 5161
_reflns_threshold_expression I>0.00\s(I)
_cod_data_source_file om010165w.cif
_cod_data_source_block mf366/NOPON
_cod_depositor_comments
;
The following automatic conversions were performed:

'_exptl_crystal_density_meas' value 'not measured' was changed to '?'
- the value is perceived as not measured.

Automatic conversion script
Id: cif_fix_values 3008 2015-01-20 13:52:24Z robertas 
;
_cod_original_cell_volume 1145.3(4)
_cod_original_sg_symbol_H-M 'P -1       '
_cod_original_formula_sum 'C22 H33 N2 O4 P '
_cod_database_code 4077310

loop_
_symmetry_equiv_pos_as_xyz
'   +x,   +y,   +z'
'   -x,   -y,   -z'

loop_
_atom_site_label
_atom_site_fract_x
_atom_site_fract_y
_atom_site_fract_z
_atom_site_U_iso_or_equiv
_atom_site_occupancy
_atom_site_adp_type
_atom_site_calc_flag
P(1) 0.23902(6) 0.42562(7) 0.23815(4) 0.0197(2) 1.000 Uani d
O(1) 0.03803(14) 0.48359(14) 0.22723(10) 0.0215(4) 1.000 Uani d
O(2) 0.22486(14) 0.39760(14) 0.35235(10) 0.0191(4) 1.000 Uani d
O(3) 0.1634(2) 0.59011(15) 0.03595(11) 0.0288(5) 1.000 Uani d
O(4) 0.58819(15) 0.3455(2) 0.29505(10) 0.0278(5) 1.000 Uani d
N(1) 0.1589(2) 0.7891(2) 0.08277(12) 0.0188(5) 1.000 Uani d
N(2) 0.5760(2) 0.2463(2) 0.45015(13) 0.0233(6) 1.000 Uani d
C(1) -0.0280(2) 0.6298(2) 0.18000(15) 0.0209(7) 1.000 Uani d
C(2) -0.1802(2) 0.6231(2) 0.1431(2) 0.0336(8) 1.000 Uani d
C(3) -0.0774(3) 0.7261(2) 0.2493(2) 0.0307(7) 1.000 Uani d
C(4) 0.1030(2) 0.6788(2) 0.09811(15) 0.0174(6) 1.000 Uani d
C(5) 0.2932(2) 0.7849(2) -0.0029(2) 0.0244(7) 1.000 Uani d
C(6) 0.2681(3) 0.6646(3) -0.0406(2) 0.0364(8) 1.000 Uani d
C(7) 0.4635(3) 0.7436(3) 0.0308(2) 0.0435(9) 1.000 Uani d
C(8) 0.2711(3) 0.9280(3) -0.0712(2) 0.0407(8) 1.000 Uani d
C(9) 0.3356(2) 0.4390(2) 0.3971(2) 0.0201(6) 1.000 Uani d
C(10) 0.2533(2) 0.4181(3) 0.5002(2) 0.0300(7) 1.000 Uani d
C(11) 0.3531(2) 0.5924(2) 0.3549(2) 0.0316(8) 1.000 Uani d
C(12) 0.5075(2) 0.3356(2) 0.3856(2) 0.0186(7) 1.000 Uani d
C(13) 0.7413(2) 0.1692(2) 0.4042(2) 0.0227(7) 1.000 Uani d
C(14) 0.7450(3) 0.2377(3) 0.2994(2) 0.0330(7) 1.000 Uani d
C(15) 0.8845(3) 0.1938(3) 0.4410(2) 0.0369(8) 1.000 Uani d
C(16) 0.7441(3) 0.0102(3) 0.4264(2) 0.0363(8) 1.000 Uani d
C(17) 0.2479(2) 0.2421(2) 0.23401(15) 0.0190(6) 1.000 Uani d
C(18) 0.1782(2) 0.2159(2) 0.1668(2) 0.0254(7) 1.000 Uani d
C(19) 0.1876(3) 0.0774(3) 0.1611(2) 0.0340(8) 1.000 Uani d
C(20) 0.2684(3) -0.0351(3) 0.2214(2) 0.0365(8) 1.000 Uani d
C(21) 0.3419(3) -0.0116(3) 0.2876(2) 0.0339(8) 1.000 Uani d
C(22) 0.3309(2) 0.1270(2) 0.2944(2) 0.0250(7) 1.000 Uani d
H(1) -0.2322 0.7187 0.1108 0.040 1.000 Uiso c
H(2) -0.1431 0.5593 0.0991 0.040 1.000 Uiso c
H(3) -0.2630 0.5870 0.1956 0.040 1.000 Uiso c
H(4) 0.0222 0.7222 0.2746 0.037 1.000 Uiso c
H(5) -0.1216 0.8242 0.2174 0.037 1.000 Uiso c
H(6) -0.1646 0.6941 0.3007 0.037 1.000 Uiso c
H(7) 0.3770 0.6008 -0.0579 0.044 1.000 Uiso c
H(8) 0.2115 0.7041 -0.0952 0.044 1.000 Uiso c
H(9) 0.4749 0.6501 0.0738 0.052 1.000 Uiso c
H(10) 0.5556 0.7397 -0.0234 0.052 1.000 Uiso c
H(11) 0.4688 0.8149 0.0631 0.052 1.000 Uiso c
H(12) 0.2798 1.0008 -0.0412 0.049 1.000 Uiso c
H(13) 0.3596 0.9228 -0.1269 0.049 1.000 Uiso c
H(14) 0.1598 0.9528 -0.0896 0.049 1.000 Uiso c
H(15) 0.3213 0.4430 0.5356 0.036 1.000 Uiso c
H(16) 0.1392 0.4796 0.5065 0.036 1.000 Uiso c
H(17) 0.2464 0.3183 0.5248 0.036 1.000 Uiso c
H(18) 0.4279 0.6156 0.3871 0.038 1.000 Uiso c
H(19) 0.4011 0.6024 0.2880 0.038 1.000 Uiso c
H(20) 0.2414 0.6573 0.3627 0.038 1.000 Uiso c
H(21) 0.7502 0.1665 0.2643 0.040 1.000 Uiso c
H(22) 0.8424 0.2814 0.2737 0.040 1.000 Uiso c
H(23) 0.8710 0.1573 0.5090 0.044 1.000 Uiso c
H(24) 0.9936 0.1437 0.4109 0.044 1.000 Uiso c
H(25) 0.8806 0.2960 0.4265 0.044 1.000 Uiso c
H(26) 0.7305 -0.0266 0.4945 0.044 1.000 Uiso c
H(27) 0.6512 -0.0037 0.4029 0.044 1.000 Uiso c
H(28) 0.8522 -0.0410 0.3962 0.044 1.000 Uiso c
H(29) 0.1214 0.2963 0.1229 0.031 1.000 Uiso c
H(30) 0.1366 0.0606 0.1138 0.041 1.000 Uiso c
H(31) 0.2741 -0.1327 0.2178 0.044 1.000 Uiso c
H(32) 0.4020 -0.0926 0.3298 0.041 1.000 Uiso c
H(33) 0.3817 0.1433 0.3419 0.030 1.000 Uiso c

loop_
_atom_site_aniso_label
_atom_site_aniso_U_11
_atom_site_aniso_U_22
_atom_site_aniso_U_33
_atom_site_aniso_U_12
_atom_site_aniso_U_13
_atom_site_aniso_U_23
P(1) 0.0202(3) 0.0193(4) 0.0193(4) -0.0065(3) -0.0050(2) -0.0002(3)
O(1) 0.0188(7) 0.0181(9) 0.0257(10) -0.0066(6) -0.0089(7) 0.0052(7)
O(2) 0.0200(7) 0.0213(9) 0.0172(9) -0.0069(7) -0.0046(6) -0.0030(8)
O(3) 0.0445(9) 0.0241(10) 0.0210(10) -0.0162(8) 0.0000(7) -0.0067(8)
O(4) 0.0215(8) 0.0360(10) 0.0150(10) 0.0029(7) -0.0013(6) 0.0013(8)
N(1) 0.0197(9) 0.0181(11) 0.0173(12) -0.0065(8) -0.0013(8) -0.0012(9)
N(2) 0.0178(9) 0.0262(12) 0.0202(12) 0.0021(8) -0.0009(8) -0.0047(10)
C(1) 0.0212(11) 0.0191(14) 0.0208(15) -0.0051(10) -0.0075(9) 0.0021(11)
C(2) 0.0279(12) 0.033(2) 0.039(2) -0.0121(11) -0.0161(11) 0.0080(13)
C(3) 0.0330(13) 0.0262(15) 0.025(2) -0.0027(11) 0.0002(11) -0.0010(12)
C(4) 0.0211(10) 0.0194(14) 0.0127(13) -0.0023(10) -0.0092(9) -0.0023(11)
C(5) 0.0238(11) 0.0271(15) 0.0208(15) -0.0091(10) -0.0006(10) -0.0023(12)
C(6) 0.0515(15) 0.038(2) 0.0172(15) -0.0164(13) 0.0046(12) -0.0043(13)
C(7) 0.0268(13) 0.061(2) 0.038(2) -0.0091(13) -0.0011(11) -0.0075(15)
C(8) 0.0483(15) 0.031(2) 0.034(2) -0.0127(12) 0.0020(12) 0.0038(14)
C(9) 0.0201(10) 0.0190(13) 0.0232(14) -0.0038(10) -0.0092(9) -0.0038(11)
C(10) 0.0218(11) 0.043(2) 0.027(2) 0.0013(11) -0.0080(10) -0.0163(13)
C(11) 0.0318(12) 0.0198(15) 0.049(2) -0.0035(11) -0.0196(12) -0.0081(13)
C(12) 0.0208(11) 0.0165(13) 0.0202(15) -0.0063(10) -0.0042(10) -0.0039(11)
C(13) 0.0184(11) 0.0249(15) 0.0214(15) -0.0007(10) -0.0025(9) -0.0048(12)
C(14) 0.0311(12) 0.033(2) 0.025(2) 0.0036(11) -0.0038(11) -0.0017(12)
C(15) 0.0263(12) 0.040(2) 0.045(2) -0.0011(11) -0.0078(11) -0.0143(14)
C(16) 0.0380(13) 0.030(2) 0.038(2) -0.0054(12) -0.0106(12) -0.0009(13)
C(17) 0.0176(10) 0.0195(14) 0.0174(14) -0.0053(10) 0.0031(9) -0.0042(11)
C(18) 0.0263(12) 0.0266(15) 0.0225(15) -0.0080(11) -0.0018(10) -0.0041(12)
C(19) 0.0348(13) 0.040(2) 0.035(2) -0.0155(12) -0.0020(12) -0.0172(15)
C(20) 0.0485(15) 0.0218(15) 0.043(2) -0.0164(12) 0.0015(14) -0.0130(14)
C(21) 0.0383(14) 0.0191(15) 0.038(2) -0.0063(12) -0.0029(12) -0.0003(13)
C(22) 0.0289(12) 0.0192(14) 0.027(2) -0.0082(10) -0.0060(10) -0.0012(12)

loop_
_atom_type_symbol
_atom_type_oxidation_number
_atom_type_number_in_cell
_atom_type_scat_dispersion_real
_atom_type_scat_dispersion_imag
_atom_type_scat_source
C 0 44 0.002 0.002
;International Tables for Crystallography
(1992, Vol. C, Tables 4.2.6.8 and 6.1.1.1)
;
H 0 66 0.000 0.000
;International Tables for Crystallography
(1992, Vol. C, Table 6.1.1.2)
;
N 0 4 0.004 0.003
;International Tables for Crystallography
(1992, Vol. C, Tables 4.2.6.8 and 6.1.1.1)
;
O 0 8 0.008 0.006
;International Tables for Crystallography
(1992, Vol. C, Tables 4.2.6.8 and 6.1.1.1)
;
P 0 2 0.090 0.095
;International Tables for Crystallography
(1992, Vol. C, Tables 4.2.6.8 and 6.1.1.1)
;

loop_
_geom_angle_atom_site_label_1
_geom_angle_atom_site_label_2
_geom_angle_atom_site_label_3
_geom_angle
_geom_angle_publ_flag
O(1) P(1) O(2) 101.26(7) yes
O(1) P(1) C(17) 94.24(8) yes
O(2) P(1) C(17) 96.76(9) yes
P(1) O(1) C(1) 121.31(12) yes
P(1) O(2) C(9) 123.88(12) yes
C(4) O(3) C(6) 104.7(2) yes
C(12) O(4) C(14) 104.9(2) yes
C(4) N(1) C(5) 106.3(2) yes
C(12) N(2) C(13) 106.5(2) yes
O(1) C(1) C(2) 104.9(2) yes
O(1) C(1) C(3) 109.6(2) yes
O(1) C(1) C(4) 110.02(15) yes
C(2) C(1) C(3) 112.0(2) yes
C(2) C(1) C(4) 109.2(2) yes
C(3) C(1) C(4) 110.9(2) yes
C(1) C(2) H(1) 109.5 no
C(1) C(2) H(2) 109.4 no
C(1) C(2) H(3) 109.4 no
H(1) C(2) H(2) 109.5 no
H(1) C(2) H(3) 109.5 no
H(2) C(2) H(3) 109.5 no
C(1) C(3) H(4) 109.4 no
C(1) C(3) H(5) 109.5 no
C(1) C(3) H(6) 109.4 no
H(4) C(3) H(5) 109.5 no
H(4) C(3) H(6) 109.5 no
H(5) C(3) H(6) 109.5 no
O(3) C(4) N(1) 119.1(2) yes
O(3) C(4) C(1) 114.1(2) yes
N(1) C(4) C(1) 126.9(2) yes
N(1) C(5) C(6) 102.8(2) yes
N(1) C(5) C(7) 106.6(2) yes
N(1) C(5) C(8) 110.7(2) yes
C(6) C(5) C(7) 111.2(2) yes
C(6) C(5) C(8) 113.6(2) yes
C(7) C(5) C(8) 111.4(2) yes
O(3) C(6) C(5) 104.8(2) yes
O(3) C(6) H(7) 110.6 no
O(3) C(6) H(8) 110.6 no
C(5) C(6) H(7) 110.6 no
C(5) C(6) H(8) 110.6 no
H(7) C(6) H(8) 109.5 no
C(5) C(7) H(9) 109.5 no
C(5) C(7) H(10) 109.4 no
C(5) C(7) H(11) 109.5 no
H(9) C(7) H(10) 109.5 no
H(9) C(7) H(11) 109.5 no
H(10) C(7) H(11) 109.5 no
C(5) C(8) H(12) 109.5 no
C(5) C(8) H(13) 109.5 no
C(5) C(8) H(14) 109.5 no
H(12) C(8) H(13) 109.5 no
H(12) C(8) H(14) 109.5 no
H(13) C(8) H(14) 109.5 no
O(2) C(9) C(10) 104.3(2) yes
O(2) C(9) C(11) 112.2(2) yes
O(2) C(9) C(12) 107.5(2) yes
C(10) C(9) C(11) 112.0(2) yes
C(10) C(9) C(12) 109.9(2) yes
C(11) C(9) C(12) 110.5(2) yes
C(9) C(10) H(15) 109.5 no
C(9) C(10) H(16) 109.5 no
C(9) C(10) H(17) 109.5 no
H(15) C(10) H(16) 109.5 no
H(15) C(10) H(17) 109.5 no
H(16) C(10) H(17) 109.4 no
C(9) C(11) H(18) 109.4 no
C(9) C(11) H(19) 109.4 no
C(9) C(11) H(20) 109.4 no
H(18) C(11) H(19) 109.5 no
H(18) C(11) H(20) 109.5 no
H(19) C(11) H(20) 109.5 no
O(4) C(12) N(2) 119.9(2) yes
O(4) C(12) C(9) 113.7(2) yes
N(2) C(12) C(9) 126.5(2) yes
N(2) C(13) C(14) 103.5(2) yes
N(2) C(13) C(15) 109.0(2) yes
N(2) C(13) C(16) 109.1(2) yes
C(14) C(13) C(15) 112.0(2) yes
C(14) C(13) C(16) 112.5(2) yes
C(15) C(13) C(16) 110.5(2) yes
O(4) C(14) C(13) 105.1(2) yes
O(4) C(14) H(21) 110.5 no
O(4) C(14) H(22) 110.5 no
C(13) C(14) H(21) 110.6 no
C(13) C(14) H(22) 110.6 no
H(21) C(14) H(22) 109.5 no
C(13) C(15) H(23) 109.5 no
C(13) C(15) H(24) 109.5 no
C(13) C(15) H(25) 109.5 no
H(23) C(15) H(24) 109.5 no
H(23) C(15) H(25) 109.5 no
H(24) C(15) H(25) 109.4 no
C(13) C(16) H(26) 109.5 no
C(13) C(16) H(27) 109.5 no
C(13) C(16) H(28) 109.5 no
H(26) C(16) H(27) 109.5 no
H(26) C(16) H(28) 109.5 no
H(27) C(16) H(28) 109.4 no
P(1) C(17) C(18) 120.2(2) yes
P(1) C(17) C(22) 121.1(2) yes
C(18) C(17) C(22) 118.6(2) yes
C(17) C(18) C(19) 121.0(2) yes
C(17) C(18) H(29) 119.5 no
C(19) C(18) H(29) 119.5 no
C(18) C(19) C(20) 119.8(2) yes
C(18) C(19) H(30) 120.1 no
C(20) C(19) H(30) 120.1 no
C(19) C(20) C(21) 120.2(2) yes
C(19) C(20) H(31) 119.9 no
C(21) C(20) H(31) 119.9 no
C(20) C(21) C(22) 120.2(2) yes
C(20) C(21) H(32) 119.9 no
C(22) C(21) H(32) 119.9 no
C(17) C(22) C(21) 120.1(2) yes
C(17) C(22) H(33) 119.9 no
C(21) C(22) H(33) 120.0 no

loop_
_geom_bond_atom_site_label_1
_geom_bond_atom_site_label_2
_geom_bond_distance
_geom_bond_publ_flag
P(1) O(1) 1.6502(13) yes
P(1) O(2) 1.6441(15) yes
P(1) C(17) 1.834(2) yes
O(1) C(1) 1.460(2) yes
O(2) C(9) 1.461(3) yes
O(3) C(4) 1.375(2) yes
O(3) C(6) 1.439(2) yes
O(4) C(12) 1.360(2) yes
O(4) C(14) 1.451(2) yes
N(1) C(4) 1.260(3) yes
N(1) C(5) 1.496(2) yes
N(2) C(12) 1.257(3) yes
N(2) C(13) 1.492(2) yes
C(1) C(2) 1.526(3) yes
C(1) C(3) 1.516(3) yes
C(1) C(4) 1.513(3) yes
C(2) H(1) 0.98 no
C(2) H(2) 0.98 no
C(2) H(3) 0.98 no
C(3) H(4) 0.98 no
C(3) H(5) 0.98 no
C(3) H(6) 0.98 no
C(5) C(6) 1.541(3) yes
C(5) C(7) 1.533(3) yes
C(5) C(8) 1.515(3) yes
C(6) H(7) 0.98 no
C(6) H(8) 0.98 no
C(7) H(9) 0.98 no
C(7) H(10) 0.98 no
C(7) H(11) 0.98 no
C(8) H(12) 0.98 no
C(8) H(13) 0.98 no
C(8) H(14) 0.98 no
C(9) C(10) 1.524(3) yes
C(9) C(11) 1.529(3) yes
C(9) C(12) 1.524(2) yes
C(10) H(15) 0.98 no
C(10) H(16) 0.98 no
C(10) H(17) 0.98 no
C(11) H(18) 0.98 no
C(11) H(19) 0.98 no
C(11) H(20) 0.98 no
C(13) C(14) 1.537(3) yes
C(13) C(15) 1.530(3) yes
C(13) C(16) 1.530(3) yes
C(14) H(21) 0.98 no
C(14) H(22) 0.98 no
C(15) H(23) 0.98 no
C(15) H(24) 0.98 no
C(15) H(25) 0.98 no
C(16) H(26) 0.98 no
C(16) H(27) 0.98 no
C(16) H(28) 0.98 no
C(17) C(18) 1.390(3) yes
C(17) C(22) 1.388(3) yes
C(18) C(19) 1.391(3) yes
C(18) H(29) 0.98 no
C(19) C(20) 1.366(3) yes
C(19) H(30) 0.98 no
C(20) C(21) 1.384(4) yes
C(20) H(31) 0.98 no
C(21) C(22) 1.394(3) yes
C(21) H(32) 0.98 no
C(22) H(33) 0.98 no

loop_
_geom_contact_atom_site_label_1
_geom_contact_atom_site_label_2
_geom_contact_distance
_geom_contact_site_symmetry_2
_geom_contact_publ_flag
N(1) C(20) 3.467(3) 1_565 no
N(1) C(19) 3.478(3) 1_565 no
C(2) C(7) 3.529(3) 1_455 no
O(1) H(22) 2.7893 1_455 no
O(3) H(2) 2.8833 2_565 no
O(4) H(3) 2.9097 1_655 no
N(1) H(31) 2.8006 1_565 no
N(1) H(30) 2.8266 1_565 no
C(7) H(1) 2.9836 1_655 no
C(10) H(6) 2.8949 2_566 no
C(11) H(31) 2.9746 1_565 no
C(14) H(8) 2.9184 2_665 no
C(18) H(10) 2.7503 2_665 no
C(18) H(22) 2.8809 1_455 no
C(22) H(24) 2.9338 1_455 no
H(1) H(11) 2.6126 1_455 no
H(5) H(14) 2.5238 2_575 no
H(6) H(17) 2.5282 2_566 no
H(7) H(9) 2.5211 2_665 no
H(8) H(21) 2.5131 2_665 no
H(11) H(31) 2.5937 1_565 no
H(12) H(30) 2.5007 1_565 no
H(14) H(30) 2.6296 2_565 no
H(15) H(18) 2.4875 2_666 no
H(16) H(16) 2.2923 2_566 no
H(16) H(25) 2.6482 2_666 no
H(19) H(31) 2.5957 1_565 no
H(20) H(31) 2.6106 1_565 no
H(26) H(33) 2.5030 2_656 no

loop_
_geom_torsion_atom_site_label_1
_geom_torsion_atom_site_label_2
_geom_torsion_atom_site_label_3
_geom_torsion_atom_site_label_4
_geom_torsion
_geom_torsion_publ_flag
P(1) O(1) C(1) C(2) 153.64(14) no
P(1) O(1) C(1) C(3) -85.9(2) no
P(1) O(1) C(1) C(4) 36.3(2) no
P(1) O(2) C(9) C(10) 169.36(12) no
P(1) O(2) C(9) C(11) 47.8(2) no
P(1) O(2) C(9) C(12) -73.9(2) no
P(1) C(17) C(18) C(19) 178.32(15) no
P(1) C(17) C(22) C(21) -177.5(2) no
O(1) P(1) O(2) C(9) -136.35(14) no
O(1) P(1) C(17) C(18) 45.6(2) no
O(1) P(1) C(17) C(22) -137.5(2) no
O(1) C(1) C(4) O(3) 53.9(2) no
O(1) C(1) C(4) N(1) -126.1(2) no
O(2) P(1) O(1) C(1) 113.49(15) no
O(2) P(1) C(17) C(18) 147.5(2) no
O(2) P(1) C(17) C(22) -35.6(2) no
O(2) C(9) C(12) O(4) 65.8(2) no
O(2) C(9) C(12) N(2) -113.8(2) no
O(3) C(4) N(1) C(5) -3.6(3) no
O(3) C(4) C(1) C(2) -60.8(2) no
O(3) C(4) C(1) C(3) 175.3(2) no
O(3) C(6) C(5) N(1) -15.3(2) no
O(3) C(6) C(5) C(7) 98.5(2) no
O(3) C(6) C(5) C(8) -135.0(2) no
O(4) C(12) N(2) C(13) -0.3(3) no
O(4) C(12) C(9) C(10) 178.8(2) no
O(4) C(12) C(9) C(11) -57.0(3) no
O(4) C(14) C(13) N(2) 0.8(2) no
O(4) C(14) C(13) C(15) -116.5(2) no
O(4) C(14) C(13) C(16) 118.4(2) no
N(1) C(4) O(3) C(6) -6.8(3) no
N(1) C(4) C(1) C(2) 119.2(2) no
N(1) C(4) C(1) C(3) -4.7(3) no
N(2) C(12) O(4) C(14) 0.8(3) no
N(2) C(12) C(9) C(10) -0.8(3) no
N(2) C(12) C(9) C(11) 123.4(3) no
C(1) O(1) P(1) C(17) -148.7(2) no
C(1) C(4) O(3) C(6) 173.2(2) no
C(1) C(4) N(1) C(5) 176.4(2) no
C(4) O(3) C(6) C(5) 13.5(2) no
C(4) N(1) C(5) C(6) 11.6(2) no
C(4) N(1) C(5) C(7) -105.4(2) no
C(4) N(1) C(5) C(8) 133.3(2) no
C(9) O(2) P(1) C(17) 127.94(15) no
C(9) C(12) O(4) C(14) -178.8(2) no
C(9) C(12) N(2) C(13) 179.3(2) no
C(12) O(4) C(14) C(13) -0.9(2) no
C(12) N(2) C(13) C(14) -0.4(2) no
C(12) N(2) C(13) C(15) 119.0(2) no
C(12) N(2) C(13) C(16) -120.3(2) no
C(17) C(18) C(19) C(20) -0.8(3) no
C(17) C(22) C(21) C(20) -0.8(3) no
C(18) C(17) C(22) C(21) -0.5(3) no
C(18) C(19) C(20) C(21) -0.5(4) no
C(19) C(18) C(17) C(22) 1.4(3) no
C(19) C(20) C(21) C(22) 1.4(4) no

loop_
_cod_related_entry_id
_cod_related_entry_database
_cod_related_entry_code
1 ChemSpider 9773993
